data_7030300
loop_
_publ_author_name
'Adams, Jeramie J.'
'Gruver, Brian C.'
'Donohoue, Rose'
'Arulsamy, Navamoney'
'Roddick, Dean M.'

_publ_section_title
;
 Acceptor pincer Ru(II) chemistry.
;
_journal_issue 40
_journal_name_full 'Dalton transactions (Cambridge, England : 2003)'
_journal_page_first 12601
_journal_page_last 12611
_journal_paper_doi 10.1039/c2dt31234d
_journal_volume 41
_journal_year 2012
_chemical_formula_moiety 'C13 H7 Cl2 F12 O P2 Ru, C6 H16 N'
_chemical_formula_sum 'C19 H23 Cl2 F12 N O P2 Ru'
_chemical_formula_weight 743.29
_chemical_name_systematic
;

?

;
_space_group_IT_number 2
_symmetry_cell_setting triclinic
_symmetry_space_group_name_Hall '-P 1'
_symmetry_space_group_name_H-M 'P -1'
_atom_sites_solution_hydrogens geom
_atom_sites_solution_primary direct
_atom_sites_solution_secondary difmap
_audit_creation_method SHELXL-97
_cell_angle_alpha 87.389(5)
_cell_angle_beta 85.182(4)
_cell_angle_gamma 67.290(4)
_cell_formula_units_Z 2
_cell_length_a 10.5313(9)
_cell_length_b 10.8851(10)
_cell_length_c 13.0549(11)
_cell_measurement_reflns_used 9873
_cell_measurement_temperature 150(2)
_cell_measurement_theta_max 0.00
_cell_measurement_theta_min 0.00
_cell_volume 1375.5(2)
_computing_cell_refinement 'Bruker SMART (Bruker, 2004)'
_computing_data_collection 'Bruker SMART (Bruker, 2004)'
_computing_data_reduction 'Bruker SAINT (Bruker, 2004)'
_computing_molecular_graphics 'Bruker SHELXTL V. 6.14 (Bruker, 2004)'
_computing_publication_material 'Bruker SHELXTL V. 6.14 (Bruker, 2004)'
_computing_structure_refinement 'SHELXL-97 (Sheldrick, 1997)'
_computing_structure_solution 'SHELXS-97 (Sheldrick, 1997)'
_diffrn_ambient_temperature 150(2)
_diffrn_measured_fraction_theta_full 0.992
_diffrn_measured_fraction_theta_max 0.992
_diffrn_measurement_device_type 'CCD area detector'
_diffrn_measurement_method 'phi and omega scans'
_diffrn_radiation_monochromator graphite
_diffrn_radiation_source 'fine-focus sealed tube'
_diffrn_radiation_type MoK\a
_diffrn_radiation_wavelength 0.71073
_diffrn_reflns_av_R_equivalents 0.0243
_diffrn_reflns_av_sigmaI/netI 0.0253
_diffrn_reflns_limit_h_max 15
_diffrn_reflns_limit_h_min -15
_diffrn_reflns_limit_k_max 16
_diffrn_reflns_limit_k_min -15
_diffrn_reflns_limit_l_max 19
_diffrn_reflns_limit_l_min -19
_diffrn_reflns_number 28588
_diffrn_reflns_theta_full 31.50
_diffrn_reflns_theta_max 31.50
_diffrn_reflns_theta_min 1.57
_exptl_absorpt_coefficient_mu 0.977
_exptl_absorpt_correction_T_max 0.8851
_exptl_absorpt_correction_T_min 0.7743
_exptl_absorpt_correction_type numerical
_exptl_absorpt_process_details 'SADABS (Bruker, 2004)'
_exptl_crystal_colour colourless
_exptl_crystal_density_diffrn 1.795
_exptl_crystal_density_method 'not measured'
_exptl_crystal_description rectangular_prism
_exptl_crystal_F_000 736
_exptl_crystal_size_max 0.28
_exptl_crystal_size_mid 0.19
_exptl_crystal_size_min 0.13
_refine_diff_density_max 0.500
_refine_diff_density_min -0.372
_refine_diff_density_rms 0.065
_refine_ls_extinction_method none
_refine_ls_goodness_of_fit_ref 1.042
_refine_ls_hydrogen_treatment refall
_refine_ls_matrix_type full
_refine_ls_number_parameters 435
_refine_ls_number_reflns 9091
_refine_ls_number_restraints 0
_refine_ls_restrained_S_all 1.042
_refine_ls_R_factor_all 0.0271
_refine_ls_R_factor_gt 0.0231
_refine_ls_shift/su_max 0.003
_refine_ls_shift/su_mean 0.000
_refine_ls_structure_factor_coef Fsqd
_refine_ls_weighting_details 'calc w=1/[\s^2^(Fo^2^)+(0.0256P)^2^+0.4333P] where P=(Fo^2^+2Fc^2^)/3'
_refine_ls_weighting_scheme calc
_refine_ls_wR_factor_gt 0.0545
_refine_ls_wR_factor_ref 0.0566
_reflns_number_gt 8222
_reflns_number_total 9091
_reflns_threshold_expression >2sigma(I)
_cod_data_source_file c2dt31234d.txt
_cod_data_source_block jja13n
_cod_depositor_comments
;
The following automatic conversions were performed:

'_symmetry_cell_setting' value 'Triclinic' changed to 'triclinic'
according to
/usr/data/users/saulius/automatic-downloads/retrospective/RSC/lib/dictionaries/cif_core.dic
dictionary named 'cif_core.dic' version 2.4.2 from 2011-04-26.

Automatic conversion script
Id: cif_fix_values 2281 2013-09-26 08:29:07Z andrius 
;
_cod_original_sg_symbol_H-M P-1
_cod_database_code 7030300

loop_
_symmetry_equiv_pos_as_xyz
'x, y, z'
'-x, -y, -z'

loop_
_atom_site_label
_atom_site_type_symbol
_atom_site_fract_x
_atom_site_fract_y
_atom_site_fract_z
_atom_site_U_iso_or_equiv
_atom_site_adp_type
_atom_site_occupancy
_atom_site_symmetry_multiplicity
_atom_site_calc_flag
Ru1 Ru 0.803747(10) 0.184242(9) 0.219864(7) 0.01613(3) Uani 1 1 d
Cl1 Cl 0.91412(4) 0.10000(3) 0.38485(2) 0.03043(8) Uani 1 1 d
Cl2 Cl 0.62638(3) 0.37032(3) 0.31141(2) 0.02451(6) Uani 1 1 d
P1 P 0.63982(4) 0.09492(3) 0.22678(3) 0.02195(7) Uani 1 1 d
P2 P 0.92472(3) 0.30912(3) 0.16236(2) 0.01914(6) Uani 1 1 d
C1 C 0.70693(13) 0.26457(12) 0.08467(9) 0.0186(2) Uani 1 1 d
C13 C 0.93752(15) 0.03577(15) 0.15228(11) 0.0256(3) Uani 1 1 d
O1 O 1.01645(14) -0.05359(13) 0.11546(10) 0.0416(3) Uani 1 1 d
C2 C 0.76643(14) 0.32710(13) 0.00936(9) 0.0215(2) Uani 1 1 d
C3 C 0.69897(17) 0.38468(15) -0.07862(10) 0.0271(3) Uani 1 1 d
H3 H 0.742(2) 0.4271(19) -0.1277(16) 0.037(5) Uiso 1 1 d
C4 C 0.57312(17) 0.37874(16) -0.09592(11) 0.0303(3) Uani 1 1 d
H4 H 0.531(2) 0.4167(19) -0.1532(15) 0.034(5) Uiso 1 1 d
C5 C 0.51372(16) 0.31656(15) -0.02383(11) 0.0280(3) Uani 1 1 d
H5 H 0.428(2) 0.3168(19) -0.0316(15) 0.037(5) Uiso 1 1 d
C6 C 0.57762(14) 0.26235(13) 0.06638(10) 0.0223(2) Uani 1 1 d
C7 C 0.50562(15) 0.20388(16) 0.14748(11) 0.0265(3) Uani 1 1 d
H7A H 0.459(2) 0.153(2) 0.1206(16) 0.046(6) Uiso 1 1 d
H7B H 0.4453(19) 0.2722(19) 0.1887(14) 0.029(5) Uiso 1 1 d
C8 C 0.68600(19) -0.07141(16) 0.16567(14) 0.0379(4) Uani 1 1 d
F8A F 0.58105(14) -0.11131(12) 0.16708(11) 0.0582(3) Uani 1 1 d
F8B F 0.78924(13) -0.16759(10) 0.21077(10) 0.0538(3) Uani 1 1 d
F8C F 0.72952(14) -0.06471(12) 0.06754(9) 0.0522(3) Uani 1 1 d
C9 C 0.54081(18) 0.06328(17) 0.34555(13) 0.0336(3) Uani 1 1 d
F9A F 0.61204(14) -0.05222(13) 0.38950(10) 0.0627(4) Uani 1 1 d
F9B F 0.51167(14) 0.15757(13) 0.41347(9) 0.0551(3) Uani 1 1 d
F9C F 0.42023(13) 0.05941(15) 0.32500(10) 0.0590(3) Uani 1 1 d
C10 C 0.90542(16) 0.33148(16) 0.02512(10) 0.0254(3) Uani 1 1 d
H10A H 0.911(2) 0.416(2) -0.0008(15) 0.039(5) Uiso 1 1 d
H10B H 0.9775(19) 0.2598(19) -0.0062(14) 0.028(4) Uiso 1 1 d
C11 C 1.11751(16) 0.25218(17) 0.16988(12) 0.0311(3) Uani 1 1 d
F11A F 1.14928(11) 0.27784(12) 0.26101(8) 0.0448(3) Uani 1 1 d
F11B F 1.17619(11) 0.30973(13) 0.09818(9) 0.0484(3) Uani 1 1 d
F11C F 1.17824(10) 0.12173(11) 0.15593(9) 0.0434(2) Uani 1 1 d
C12 C 0.87567(16) 0.48552(14) 0.20585(10) 0.0251(3) Uani 1 1 d
F12A F 0.96380(11) 0.54018(10) 0.16464(8) 0.0390(2) Uani 1 1 d
F12B F 0.75073(10) 0.56241(9) 0.17761(8) 0.0354(2) Uani 1 1 d
F12C F 0.87578(11) 0.49309(9) 0.30718(7) 0.0339(2) Uani 1 1 d
N1 N 0.84700(19) 0.27577(16) 0.57785(11) 0.0432(4) Uani 1 1 d
H1 H 0.860(2) 0.230(2) 0.5234(18) 0.053(6) Uiso 1 1 d
C14 C 0.7678(2) 0.4188(2) 0.54652(14) 0.0459(5) Uani 1 1 d
H14A H 0.686(3) 0.428(3) 0.524(2) 0.066(7) Uiso 1 1 d
H14B H 0.815(2) 0.436(2) 0.4915(19) 0.054(7) Uiso 1 1 d
C15 C 0.7426(2) 0.51580(19) 0.63103(17) 0.0435(4) Uani 1 1 d
H15A H 0.683(3) 0.496(2) 0.6891(19) 0.060(7) Uiso 1 1 d
H15B H 0.840(3) 0.510(2) 0.6517(18) 0.056(7) Uiso 1 1 d
H15C H 0.699(3) 0.597(3) 0.602(2) 0.077(9) Uiso 1 1 d
C16 C 0.9888(2) 0.25087(18) 0.61107(16) 0.0442(4) Uani 1 1 d
H16A H 0.972(2) 0.302(2) 0.6702(17) 0.042(5) Uiso 1 1 d
H16B H 1.027(3) 0.158(3) 0.6305(18) 0.059(7) Uiso 1 1 d
C17 C 1.0798(3) 0.2847(3) 0.5301(2) 0.0551(5) Uani 1 1 d
H17C H 1.174(3) 0.255(3) 0.557(2) 0.071(8) Uiso 1 1 d
H17B H 1.048(3) 0.379(3) 0.512(2) 0.063(7) Uiso 1 1 d
H17A H 1.088(3) 0.235(3) 0.472(2) 0.082(9) Uiso 1 1 d
C18 C 0.7707(3) 0.2218(2) 0.65847(18) 0.0549(6) Uani 1 1 d
H18A H 0.767(2) 0.269(2) 0.7207(18) 0.049(6) Uiso 1 1 d
H18B H 0.832(3) 0.125(3) 0.667(2) 0.066(7) Uiso 1 1 d
C19 C 0.6262(4) 0.2431(4) 0.6302(3) 0.0861(12) Uani 1 1 d
H19A H 0.596(4) 0.194(3) 0.679(3) 0.096(11) Uiso 1 1 d
H19B H 0.631(4) 0.203(4) 0.576(3) 0.103(12) Uiso 1 1 d
H19C H 0.564(5) 0.333(5) 0.632(3) 0.143(18) Uiso 1 1 d

loop_
_atom_site_aniso_label
_atom_site_aniso_U_11
_atom_site_aniso_U_22
_atom_site_aniso_U_33
_atom_site_aniso_U_23
_atom_site_aniso_U_13
_atom_site_aniso_U_12
Ru1 0.01790(5) 0.01582(5) 0.01434(5) -0.00086(3) -0.00266(3) -0.00575(4)
Cl1 0.0408(2) 0.02387(15) 0.01893(14) -0.00133(11) -0.01101(13) -0.00205(14)
Cl2 0.02413(15) 0.02303(15) 0.02389(14) -0.00356(11) 0.00109(12) -0.00652(12)
P1 0.02461(17) 0.02042(15) 0.02343(16) -0.00079(12) -0.00250(13) -0.01131(13)
P2 0.01886(15) 0.02312(16) 0.01698(14) -0.00119(11) -0.00111(11) -0.00967(12)
C1 0.0197(6) 0.0186(5) 0.0160(5) -0.0021(4) -0.0032(4) -0.0050(5)
C13 0.0252(7) 0.0303(7) 0.0228(6) 0.0045(5) -0.0073(5) -0.0117(6)
O1 0.0420(7) 0.0349(6) 0.0432(7) -0.0112(5) 0.0015(6) -0.0094(6)
C2 0.0254(6) 0.0222(6) 0.0159(5) -0.0026(4) -0.0018(5) -0.0076(5)
C3 0.0349(8) 0.0274(7) 0.0157(5) 0.0005(5) -0.0024(5) -0.0083(6)
C4 0.0351(8) 0.0312(7) 0.0189(6) -0.0012(5) -0.0099(6) -0.0049(6)
C5 0.0249(7) 0.0310(7) 0.0252(6) -0.0044(5) -0.0099(5) -0.0056(6)
C6 0.0219(6) 0.0228(6) 0.0213(6) -0.0028(4) -0.0052(5) -0.0066(5)
C7 0.0213(6) 0.0316(7) 0.0287(7) -0.0010(5) -0.0047(5) -0.0119(6)
C8 0.0429(9) 0.0282(8) 0.0470(9) -0.0096(7) -0.0039(7) -0.0175(7)
F8A 0.0613(8) 0.0471(7) 0.0837(9) -0.0193(6) -0.0047(7) -0.0381(6)
F8B 0.0609(8) 0.0223(5) 0.0741(8) -0.0050(5) -0.0141(6) -0.0090(5)
F8C 0.0697(8) 0.0464(6) 0.0431(6) -0.0217(5) 0.0033(6) -0.0243(6)
C9 0.0352(8) 0.0339(8) 0.0358(8) 0.0056(6) 0.0009(6) -0.0190(7)
F9A 0.0601(8) 0.0530(7) 0.0623(8) 0.0316(6) 0.0060(6) -0.0134(6)
F9B 0.0780(9) 0.0587(7) 0.0382(6) -0.0096(5) 0.0222(6) -0.0412(7)
F9C 0.0468(7) 0.0876(10) 0.0593(7) 0.0089(7) 0.0009(6) -0.0461(7)
C10 0.0280(7) 0.0333(7) 0.0179(6) -0.0010(5) 0.0007(5) -0.0156(6)
C11 0.0218(7) 0.0397(8) 0.0332(7) -0.0028(6) -0.0015(6) -0.0133(6)
F11A 0.0321(5) 0.0624(7) 0.0431(6) -0.0092(5) -0.0146(4) -0.0181(5)
F11B 0.0278(5) 0.0658(7) 0.0555(7) 0.0067(5) 0.0050(5) -0.0248(5)
F11C 0.0238(5) 0.0404(6) 0.0594(7) -0.0102(5) -0.0013(4) -0.0044(4)
C12 0.0310(7) 0.0268(7) 0.0215(6) -0.0007(5) 0.0003(5) -0.0158(6)
F12A 0.0496(6) 0.0372(5) 0.0410(5) -0.0029(4) 0.0091(4) -0.0310(5)
F12B 0.0365(5) 0.0241(4) 0.0428(5) 0.0016(4) -0.0085(4) -0.0077(4)
F12C 0.0492(6) 0.0362(5) 0.0223(4) -0.0064(3) -0.0012(4) -0.0226(4)
N1 0.0657(11) 0.0471(9) 0.0302(7) -0.0201(6) 0.0165(7) -0.0382(8)
C14 0.0476(11) 0.0739(14) 0.0269(8) 0.0130(8) -0.0121(8) -0.0349(10)
C15 0.0357(9) 0.0309(9) 0.0579(12) 0.0041(8) -0.0004(8) -0.0072(7)
C16 0.0514(11) 0.0242(8) 0.0499(11) -0.0016(7) 0.0029(9) -0.0078(8)
C17 0.0560(14) 0.0542(13) 0.0622(14) -0.0104(11) 0.0075(11) -0.0300(11)
C18 0.0763(16) 0.0381(11) 0.0556(12) -0.0149(9) 0.0295(11) -0.0333(11)
C19 0.104(3) 0.114(3) 0.078(2) -0.0437(19) 0.0387(18) -0.087(3)

loop_
_atom_type_symbol
_atom_type_description
_atom_type_scat_dispersion_real
_atom_type_scat_dispersion_imag
_atom_type_scat_source
C C 0.0033 0.0016 'International Tables Vol C Tables 4.2.6.8 and 6.1.1.4'
H H 0.0000 0.0000 'International Tables Vol C Tables 4.2.6.8 and 6.1.1.4'
N N 0.0061 0.0033 'International Tables Vol C Tables 4.2.6.8 and 6.1.1.4'
O O 0.0106 0.0060 'International Tables Vol C Tables 4.2.6.8 and 6.1.1.4'
F F 0.0171 0.0103 'International Tables Vol C Tables 4.2.6.8 and 6.1.1.4'
P P 0.1023 0.0942 'International Tables Vol C Tables 4.2.6.8 and 6.1.1.4'
Cl Cl 0.1484 0.1585 'International Tables Vol C Tables 4.2.6.8 and 6.1.1.4'
Ru Ru -1.2594 0.8363 'International Tables Vol C Tables 4.2.6.8 and 6.1.1.4'

loop_
_geom_angle_atom_site_label_1
_geom_angle_atom_site_label_2
_geom_angle_atom_site_label_3
_geom_angle
C13 Ru1 C1 93.18(5)
C13 Ru1 P2 89.70(5)
C1 Ru1 P2 79.73(4)
C13 Ru1 P1 92.96(4)
C1 Ru1 P1 79.38(4)
P2 Ru1 P1 159.049(13)
C13 Ru1 Cl2 177.56(4)
C1 Ru1 Cl2 87.78(4)
P2 Ru1 Cl2 92.673(14)
P1 Ru1 Cl2 85.020(14)
C13 Ru1 Cl1 89.49(4)
C1 Ru1 Cl1 177.10(3)
P2 Ru1 Cl1 99.172(14)
P1 Ru1 Cl1 101.628(15)
Cl2 Ru1 Cl1 89.593(13)
C7 P1 C8 101.85(8)
C7 P1 C9 103.84(7)
C8 P1 C9 97.09(8)
C7 P1 Ru1 105.70(5)
C8 P1 Ru1 118.11(6)
C9 P1 Ru1 127.04(5)
C10 P2 C12 102.25(7)
C10 P2 C11 102.72(7)
C12 P2 C11 97.56(7)
C10 P2 Ru1 106.00(5)
C12 P2 Ru1 122.00(5)
C11 P2 Ru1 123.20(5)
C2 C1 C6 117.06(11)
C2 C1 Ru1 121.24(9)
C6 C1 Ru1 121.67(10)
O1 C13 Ru1 177.77(13)
C3 C2 C1 120.92(13)
C3 C2 C10 119.98(13)
C1 C2 C10 119.10(11)
C4 C3 C2 120.94(14)
C4 C3 H3 120.2(12)
C2 C3 H3 118.8(12)
C5 C4 C3 119.14(13)
C5 C4 H4 121.1(12)
C3 C4 H4 119.8(12)
C4 C5 C6 120.66(14)
C4 C5 H5 120.5(12)
C6 C5 H5 118.7(13)
C5 C6 C1 121.24(13)
C5 C6 C7 119.62(13)
C1 C6 C7 119.12(11)
C6 C7 P1 105.88(9)
C6 C7 H7A 114.3(13)
P1 C7 H7A 109.1(13)
C6 C7 H7B 108.6(12)
P1 C7 H7B 107.6(11)
H7A C7 H7B 111.1(17)
F8C C8 F8A 107.18(14)
F8C C8 F8B 106.86(15)
F8A C8 F8B 107.50(15)
F8C C8 P1 109.25(12)
F8A C8 P1 113.86(13)
F8B C8 P1 111.86(11)
F9B C9 F9A 108.38(15)
F9B C9 F9C 106.25(15)
F9A C9 F9C 106.87(14)
F9B C9 P1 111.50(11)
F9A C9 P1 111.02(12)
F9C C9 P1 112.55(12)
C2 C10 P2 105.75(9)
C2 C10 H10A 111.7(12)
P2 C10 H10A 111.8(12)
C2 C10 H10B 111.5(11)
P2 C10 H10B 106.2(11)
H10A C10 H10B 109.7(16)
F11C C11 F11A 107.58(13)
F11C C11 F11B 106.73(13)
F11A C11 F11B 107.15(13)
F11C C11 P2 110.24(10)
F11A C11 P2 111.80(11)
F11B C11 P2 113.05(11)
F12C C12 F12B 108.42(12)
F12C C12 F12A 106.02(11)
F12B C12 F12A 107.08(12)
F12C C12 P2 112.35(10)
F12B C12 P2 110.47(9)
F12A C12 P2 112.24(10)
C18 N1 C16 109.56(18)
C18 N1 C14 114.13(17)
C16 N1 C14 113.42(14)
C18 N1 H1 107.6(16)
C16 N1 H1 105.9(16)
C14 N1 H1 105.6(16)
C15 C14 N1 113.57(14)
C15 C14 H14A 108.7(17)
N1 C14 H14A 110.5(17)
C15 C14 H14B 112.1(15)
N1 C14 H14B 106.7(15)
H14A C14 H14B 105(2)
C14 C15 H15A 108.9(14)
C14 C15 H15B 107.8(13)
H15A C15 H15B 114.8(19)
C14 C15 H15C 105.2(18)
H15A C15 H15C 111(2)
H15B C15 H15C 108(2)
C17 C16 N1 113.71(18)
C17 C16 H16A 112.5(13)
N1 C16 H16A 104.2(13)
C17 C16 H16B 111.8(15)
N1 C16 H16B 105.2(15)
H16A C16 H16B 108.8(19)
C16 C17 H17C 106.8(16)
C16 C17 H17B 114.0(16)
H17C C17 H17B 109(2)
C16 C17 H17A 109.0(19)
H17C C17 H17A 108(2)
H17B C17 H17A 110(2)
N1 C18 C19 112.6(2)
N1 C18 H18A 105.1(14)
C19 C18 H18A 110.9(14)
N1 C18 H18B 105.5(15)
C19 C18 H18B 112.9(15)
H18A C18 H18B 109(2)
C18 C19 H19A 104(2)
C18 C19 H19B 110(3)
H19A C19 H19B 103(3)
C18 C19 H19C 114(3)
H19A C19 H19C 109(3)
H19B C19 H19C 115(4)

loop_
_geom_bond_atom_site_label_1
_geom_bond_atom_site_label_2
_geom_bond_distance
Ru1 C13 1.8810(15)
Ru1 C1 2.0959(12)
Ru1 P2 2.2623(4)
Ru1 P1 2.2794(4)
Ru1 Cl2 2.4381(4)
Ru1 Cl1 2.4997(4)
P1 C7 1.8209(15)
P1 C8 1.8809(16)
P1 C9 1.8886(17)
P2 C10 1.8150(14)
P2 C12 1.8868(14)
P2 C11 1.8900(15)
C1 C2 1.4098(19)
C1 C6 1.4116(18)
C13 O1 1.1042(19)
C2 C3 1.3945(18)
C2 C10 1.514(2)
C3 C4 1.389(2)
C3 H3 0.95(2)
C4 C5 1.380(2)
C4 H4 0.903(19)
C5 C6 1.3969(18)
C5 H5 0.92(2)
C6 C7 1.509(2)
C7 H7A 0.96(2)
C7 H7B 0.927(19)
C8 F8C 1.332(2)
C8 F8A 1.333(2)
C8 F8B 1.341(2)
C9 F9B 1.314(2)
C9 F9A 1.3232(19)
C9 F9C 1.336(2)
C10 H10A 0.99(2)
C10 H10B 0.934(19)
C11 F11C 1.3271(19)
C11 F11A 1.3322(18)
C11 F11B 1.3411(19)
C12 F12C 1.3294(16)
C12 F12B 1.3307(18)
C12 F12A 1.3484(16)
N1 C18 1.505(2)
N1 C16 1.509(3)
N1 C14 1.511(3)
N1 H1 0.86(2)
C14 C15 1.498(3)
C14 H14A 0.90(3)
C14 H14B 0.90(2)
C15 H15A 1.01(3)
C15 H15B 1.06(2)
C15 H15C 0.90(3)
C16 C17 1.496(3)
C16 H16A 0.94(2)
C16 H16B 0.96(2)
C17 H17C 1.01(3)
C17 H17B 0.98(3)
C17 H17A 0.93(3)
C18 C19 1.523(5)
C18 H18A 0.97(2)
C18 H18B 1.01(3)
C19 H19A 0.93(4)
C19 H19B 0.83(4)
C19 H19C 0.95(4)
